data_7126091
loop_
_publ_author_name
'Zhang, Chi'
'Jiao, Tianyu'
'Tong, Lu'
'Wang, Hongye'
'Pan, Yuanjiang'
'Li, Hao'

_publ_section_title
;
 High yielding self-assembly favored by preorganization.
;
_journal_issue 27
_journal_name_full 'Chemical communications (Cambridge, England)'
_journal_page_first 3903
_journal_page_last 3906
_journal_paper_doi 10.1039/d0cc00898b
_journal_volume 56
_journal_year 2020
_chemical_formula_moiety 'C40 H30 N2'
_chemical_formula_sum 'C40 H30 N2'
_chemical_formula_weight 538.66
_space_group_crystal_system monoclinic
_space_group_IT_number 14
_space_group_name_Hall '-P 2yn'
_space_group_name_H-M_alt 'P 1 21/n 1'
_atom_sites_solution_hydrogens geom
_audit_creation_date 2018-11-27
_audit_creation_method
;
Olex2 1.2
(compiled 2018.05.29 svn.r3508 for OlexSys, GUI svn.r5506)
;
_audit_update_record
;
2020-02-03 deposited with the CCDC.	2020-03-02 downloaded from the CCDC.
;
_cell_angle_alpha 90
_cell_angle_beta 101.9460(10)
_cell_angle_gamma 90
_cell_formula_units_Z 6
_cell_length_a 13.1968(3)
_cell_length_b 17.0333(4)
_cell_length_c 19.6066(5)
_cell_measurement_reflns_used 9917
_cell_measurement_temperature 170(2)
_cell_measurement_theta_max 30.92
_cell_measurement_theta_min 2.39
_cell_volume 4311.82(18)
_computing_cell_refinement 'SAINT V8.38A (?, 2016)'
_computing_data_reduction 'SAINT V8.38A (?, 2016)'
_computing_molecular_graphics 'Olex2 (Dolomanov et al., 2009)'
_computing_publication_material 'Olex2 (Dolomanov et al., 2009)'
_computing_structure_refinement 'ShelXL (Sheldrick, 2015)'
_computing_structure_solution 'SHELXT 2014/5 (Sheldrick, 2014)'
_diffrn_ambient_temperature 170.01
_diffrn_measured_fraction_theta_full 0.999
_diffrn_measured_fraction_theta_max 0.996
_diffrn_measurement_device_type 'Bruker APEX-II CCD'
_diffrn_measurement_method '\f and \w scans'
_diffrn_radiation_type MoK\a
_diffrn_radiation_wavelength 0.71073
_diffrn_reflns_av_R_equivalents 0.0515
_diffrn_reflns_av_unetI/netI 0.0531
_diffrn_reflns_Laue_measured_fraction_full 0.999
_diffrn_reflns_Laue_measured_fraction_max 0.996
_diffrn_reflns_limit_h_max 19
_diffrn_reflns_limit_h_min -19
_diffrn_reflns_limit_k_max 23
_diffrn_reflns_limit_k_min -24
_diffrn_reflns_limit_l_max 28
_diffrn_reflns_limit_l_min -28
_diffrn_reflns_number 49754
_diffrn_reflns_point_group_measured_fraction_full 0.999
_diffrn_reflns_point_group_measured_fraction_max 0.996
_diffrn_reflns_theta_full 25.242
_diffrn_reflns_theta_max 31.005
_diffrn_reflns_theta_min 2.391
_diffrn_standards_number 0
_exptl_absorpt_coefficient_mu 0.072
_exptl_absorpt_correction_T_max 0.7462
_exptl_absorpt_correction_T_min 0.6421
_exptl_absorpt_correction_type multi-scan
_exptl_absorpt_process_details
;
SADABS-2016/2 (Bruker,2016/2) was used for absorption correction.
wR2(int) was 0.1299 before and 0.0638 after correction.
The Ratio of minimum to maximum transmission is 0.8605.
The \l/2 correction factor is Not present.
;
_exptl_crystal_colour colourless
_exptl_crystal_colour_primary colourless
_exptl_crystal_density_diffrn 1.245
_exptl_crystal_description block
_exptl_crystal_F_000 1704
_exptl_crystal_size_max 0.419
_exptl_crystal_size_mid 0.248
_exptl_crystal_size_min 0.15
_refine_diff_density_max 0.523
_refine_diff_density_min -0.625
_refine_diff_density_rms 0.053
_refine_ls_extinction_method none
_refine_ls_goodness_of_fit_ref 1.036
_refine_ls_hydrogen_treatment constr
_refine_ls_matrix_type full
_refine_ls_number_parameters 568
_refine_ls_number_reflns 13711
_refine_ls_number_restraints 1
_refine_ls_restrained_S_all 1.038
_refine_ls_R_factor_all 0.1305
_refine_ls_R_factor_gt 0.0778
_refine_ls_shift/su_max 0.001
_refine_ls_shift/su_mean 0.000
_refine_ls_structure_factor_coef Fsqd
_refine_ls_weighting_details 'w=1/[\s^2^(Fo^2^)+(0.0765P)^2^+2.8479P] where P=(Fo^2^+2Fc^2^)/3'
_refine_ls_weighting_scheme calc
_refine_ls_wR_factor_gt 0.1864
_refine_ls_wR_factor_ref 0.2185
_reflns_Friedel_coverage 0.000
_reflns_number_gt 8358
_reflns_number_total 13711
_reflns_threshold_expression 'I > 2\s(I)'
_cod_data_source_file d0cc00898b2.cif
_cod_data_source_block 181126_zc_81123_1_0m_a
_cod_depositor_comments 'Adding full bibliography for 7126091--7126093.cif.'
_cod_database_code 7126091
_shelx_shelxl_version_number 2016/6
_shelx_space_group_comment
;
The symmetry employed for this shelxl refinement is uniquely defined
by the following loop, which should always be used as a source of
symmetry information in preference to the above space-group names.
They are only intended as comments.
;
_shelx_estimated_absorpt_t_max 0.989
_shelx_estimated_absorpt_t_min 0.970
_olex2_refinement_description
;
1. Fixed Uiso
 At 1.2 times of:
  All C(H) groups, All C(H,H) groups
2. Restrained distances
 N3-C47
 1.45 with sigma of 0.001
3.a Secondary CH2 refined with riding coordinates:
 C20(H20A,H20B), C39(H39A,H39B), C47(H47A,H47B)
3.b Aromatic/amide H refined with riding coordinates:
 C1(H1), C3(H3), C4(H4), C5(H5), C8(H8), C9(H9), C11(H11), C12(H12), C14(H14),
 C15(H15), C16(H16), C18(H18), C19(H19), C22(H22), C23(H23), C24(H24), C26(H26),
  C28(H28), C29(H29), C31(H31), C32(H32), C34(H34), C35(H35), C36(H36),
 C38(H38), C40(H40), C41(H41), C43(H43), C44(H44), C45(H45), C48(H48), C50(H50),
  C51(H51), C52(H52), C54(H54), C56(H56), C57(H57), C59(H59), C60(H60)
;
_olex2_submission_special_instructions 'No special instructions were received'

loop_
_space_group_symop_operation_xyz
'x, y, z'
'-x+1/2, y+1/2, -z+1/2'
'-x, -y, -z'
'x-1/2, -y-1/2, z-1/2'

loop_
_atom_site_label
_atom_site_type_symbol
_atom_site_fract_x
_atom_site_fract_y
_atom_site_fract_z
_atom_site_U_iso_or_equiv
_atom_site_adp_type
_atom_site_occupancy
_atom_site_site_symmetry_order
_atom_site_calc_flag
_atom_site_refinement_flags_posn
_atom_site_refinement_flags_adp
_atom_site_refinement_flags_occupancy
_atom_site_disorder_assembly
_atom_site_disorder_group
N1 N 0.68495(15) 0.70635(11) 0.86584(10) 0.0396(4) Uani 1 1 d . . . . .
N2 N 0.58092(15) 0.36510(13) 0.44138(10) 0.0457(5) Uani 1 1 d . . . . .
C1 C 0.85786(16) 0.63548(12) 0.82283(11) 0.0341(4) Uani 1 1 d . . . . .
H1 H 0.790943 0.623842 0.796069 0.041 Uiso 1 1 calc R . . . .
C2 C 0.86632(17) 0.67818(12) 0.88416(11) 0.0363(5) Uani 1 1 d . . . . .
C3 C 0.96400(19) 0.69433(14) 0.92406(12) 0.0444(5) Uani 1 1 d . . . . .
H3 H 0.970782 0.722869 0.966399 0.053 Uiso 1 1 calc R . . . .
C4 C 1.05089(18) 0.66881(14) 0.90201(13) 0.0470(6) Uani 1 1 d . . . . .
H4 H 1.117545 0.680194 0.929280 0.056 Uiso 1 1 calc R . . . .
C5 C 1.04244(17) 0.62655(13) 0.84029(12) 0.0404(5) Uani 1 1 d . . . . .
H5 H 1.103160 0.609366 0.825812 0.048 Uiso 1 1 calc R . . . .
C6 C 0.94476(15) 0.60928(12) 0.79950(11) 0.0335(4) Uani 1 1 d . . . . .
C7 C 0.93312(15) 0.56503(12) 0.73310(11) 0.0328(4) Uani 1 1 d . . . . .
C8 C 1.00407(15) 0.50763(12) 0.72280(11) 0.0343(4) Uani 1 1 d . . . . .
H8 H 1.063288 0.497820 0.758518 0.041 Uiso 1 1 calc R . . . .
C9 C 0.98974(15) 0.46474(12) 0.66150(11) 0.0342(4) Uani 1 1 d . . . . .
H9 H 1.039314 0.426108 0.655937 0.041 Uiso 1 1 calc R . . . .
C10 C 0.90384(15) 0.47730(12) 0.60785(11) 0.0319(4) Uani 1 1 d . . . . .
C11 C 0.83359(16) 0.53547(13) 0.61750(11) 0.0366(5) Uani 1 1 d . . . . .
H11 H 0.774726 0.545659 0.581608 0.044 Uiso 1 1 calc R . . . .
C12 C 0.84850(16) 0.57833(13) 0.67848(11) 0.0375(5) Uani 1 1 d . . . . .
H12 H 0.799896 0.617969 0.683437 0.045 Uiso 1 1 calc R . . . .
C13 C 0.88517(15) 0.42996(11) 0.54300(11) 0.0308(4) Uani 1 1 d . . . . .
C14 C 0.96678(16) 0.40542(12) 0.51217(12) 0.0371(5) Uani 1 1 d . . . . .
H14 H 1.035953 0.419106 0.533274 0.045 Uiso 1 1 calc R . . . .
C15 C 0.94785(18) 0.36159(13) 0.45149(13) 0.0416(5) Uani 1 1 d . . . . .
H15 H 1.003829 0.345455 0.431139 0.050 Uiso 1 1 calc R . . . .
C16 C 0.84703(18) 0.34117(13) 0.42030(12) 0.0396(5) Uani 1 1 d . . . . .
H16 H 0.834262 0.310660 0.378837 0.048 Uiso 1 1 calc R . . . .
C17 C 0.76456(16) 0.36524(12) 0.44956(11) 0.0337(4) Uani 1 1 d . . . . .
C18 C 0.78440(15) 0.40909(12) 0.51066(11) 0.0329(4) Uani 1 1 d . . . . .
H18 H 0.728224 0.425181 0.530830 0.039 Uiso 1 1 calc R . . . .
C19 C 0.65734(17) 0.34525(13) 0.41515(12) 0.0386(5) Uani 1 1 d . . . . .
H19 H 0.645272 0.316927 0.372493 0.046 Uiso 1 1 calc R . . . .
C20 C 0.47737(18) 0.34481(16) 0.40315(12) 0.0469(6) Uani 1 1 d . . . . .
H20A H 0.480052 0.293975 0.379107 0.056 Uiso 1 1 calc R . . . .
H20B H 0.453218 0.385279 0.367225 0.056 Uiso 1 1 calc R . . . .
C21 C 0.40165(16) 0.33889(12) 0.45071(11) 0.0339(4) Uani 1 1 d . . . . .
C22 C 0.31806(16) 0.28736(12) 0.43591(12) 0.0366(5) Uani 1 1 d . . . . .
H22 H 0.309509 0.254229 0.396149 0.044 Uiso 1 1 calc R . . . .
C23 C 0.24721(17) 0.28440(13) 0.47924(12) 0.0395(5) Uani 1 1 d . . . . .
H23 H 0.189825 0.249628 0.468549 0.047 Uiso 1 1 calc R . . . .
C24 C 0.25929(16) 0.33159(13) 0.53789(12) 0.0374(5) Uani 1 1 d . . . . .
H24 H 0.210480 0.328752 0.567262 0.045 Uiso 1 1 calc R . . . .
C25 C 0.34323(15) 0.38352(12) 0.55408(11) 0.0317(4) Uani 1 1 d . . . . .
C26 C 0.41275(15) 0.38644(12) 0.50948(11) 0.0338(4) Uani 1 1 d . . . . .
H26 H 0.469406 0.421940 0.519494 0.041 Uiso 1 1 calc R . . . .
C27 C 0.35928(15) 0.43321(12) 0.61761(11) 0.0317(4) Uani 1 1 d . . . . .
C28 C 0.27607(16) 0.46436(13) 0.64230(12) 0.0365(5) Uani 1 1 d . . . . .
H28 H 0.207384 0.453292 0.618253 0.044 Uiso 1 1 calc R . . . .
C29 C 0.29181(16) 0.51117(13) 0.70130(11) 0.0363(5) Uani 1 1 d . . . . .
H29 H 0.233579 0.531990 0.716642 0.044 Uiso 1 1 calc R . . . .
C30 C 0.39092(15) 0.52845(12) 0.73866(11) 0.0318(4) Uani 1 1 d . . . . .
C31 C 0.47459(15) 0.49694(13) 0.71412(11) 0.0355(4) Uani 1 1 d . . . . .
H31 H 0.543233 0.507575 0.738494 0.043 Uiso 1 1 calc R . . . .
C32 C 0.45896(16) 0.45053(13) 0.65490(11) 0.0356(4) Uani 1 1 d . . . . .
H32 H 0.517153 0.430033 0.639297 0.043 Uiso 1 1 calc R . . . .
C33 C 0.40697(15) 0.57813(12) 0.80191(11) 0.0324(4) Uani 1 1 d . . . . .
C34 C 0.33852(17) 0.57515(13) 0.84753(12) 0.0394(5) Uani 1 1 d . . . . .
H34 H 0.280750 0.540661 0.837843 0.047 Uiso 1 1 calc R . . . .
C35 C 0.35371(19) 0.62178(14) 0.90669(12) 0.0439(5) Uani 1 1 d . . . . .
H35 H 0.306358 0.619189 0.937117 0.053 Uiso 1 1 calc R . . . .
C36 C 0.43750(18) 0.67199(14) 0.92151(12) 0.0405(5) Uani 1 1 d . . . . .
H36 H 0.447569 0.703580 0.962290 0.049 Uiso 1 1 calc R . . . .
C37 C 0.50753(16) 0.67686(12) 0.87730(11) 0.0350(4) Uani 1 1 d . . . . .
C38 C 0.49157(15) 0.62957(12) 0.81812(11) 0.0331(4) Uani 1 1 d . . . . .
H38 H 0.539223 0.632211 0.787912 0.040 Uiso 1 1 calc R . . . .
C39 C 0.59676(18) 0.73389(15) 0.89319(13) 0.0449(5) Uani 1 1 d . . . . .
H39A H 0.574102 0.785567 0.872396 0.054 Uiso 1 1 calc R . . . .
H39B H 0.617975 0.740828 0.944292 0.054 Uiso 1 1 calc R . . . .
C40 C 0.77291(18) 0.70624(13) 0.90655(12) 0.0395(5) Uani 1 1 d . . . . .
H40 H 0.778814 0.724816 0.952892 0.047 Uiso 1 1 calc R . . . .
N3 N 0.45657(14) 0.30731(12) 0.79777(11) 0.0466(5) Uani 1 1 d D . . . .
C41 C 0.65020(16) 0.38648(12) 0.85151(12) 0.0365(5) Uani 1 1 d . . . . .
H41 H 0.597213 0.388201 0.877712 0.044 Uiso 1 1 calc R . . . .
C42 C 0.74047(16) 0.42902(12) 0.87410(11) 0.0350(4) Uani 1 1 d . . . . .
C43 C 0.81745(19) 0.42583(15) 0.83503(13) 0.0459(6) Uani 1 1 d . . . . .
H43 H 0.880058 0.454202 0.850081 0.055 Uiso 1 1 calc R . . . .
C44 C 0.8036(2) 0.38185(16) 0.77472(14) 0.0520(6) Uani 1 1 d . . . . .
H44 H 0.855979 0.380805 0.748027 0.062 Uiso 1 1 calc R . . . .
C45 C 0.71340(19) 0.33928(14) 0.75308(13) 0.0453(5) Uani 1 1 d . . . . .
H45 H 0.704639 0.308482 0.711877 0.054 Uiso 1 1 calc R . . . .
C46 C 0.63579(17) 0.34118(13) 0.79098(12) 0.0389(5) Uani 1 1 d . . . . .
C47 C 0.54240(18) 0.2971(2) 0.76354(16) 0.0691(9) Uani 1 1 d D . . . .
H47A H 0.518682 0.311291 0.713838 0.083 Uiso 1 1 calc R . . . .
H47B H 0.560578 0.240593 0.765276 0.083 Uiso 1 1 calc R . . . .
C48 C 0.3646(2) 0.2896(2) 0.75891(15) 0.0637(8) Uani 1 1 d . . . . .
H48 H 0.357885 0.262743 0.715730 0.076 Uiso 1 1 calc R . . . .
C49 C 0.27275(17) 0.31391(14) 0.78655(11) 0.0408(5) Uani 1 1 d . . . . .
C50 C 0.17435(18) 0.28917(14) 0.75351(12) 0.0423(5) Uani 1 1 d . . . . .
H50 H 0.165137 0.259234 0.711801 0.051 Uiso 1 1 calc R . . . .
C51 C 0.09006(18) 0.30853(13) 0.78190(12) 0.0423(5) Uani 1 1 d . . . . .
H51 H 0.022742 0.291652 0.759571 0.051 Uiso 1 1 calc R . . . .
C52 C 0.10293(17) 0.35232(13) 0.84264(12) 0.0384(5) Uani 1 1 d . . . . .
H52 H 0.044514 0.364324 0.862052 0.046 Uiso 1 1 calc R . . . .
C53 C 0.20102(16) 0.37903(12) 0.87565(11) 0.0346(4) Uani 1 1 d . . . . .
C54 C 0.28454(17) 0.35935(13) 0.84639(12) 0.0387(5) Uani 1 1 d . . . . .
H54 H 0.351665 0.377454 0.867857 0.046 Uiso 1 1 calc R . . . .
C55 C 0.21571(16) 0.42779(12) 0.94003(11) 0.0347(4) Uani 1 1 d . . . . .
C56 C 0.13565(17) 0.47307(14) 0.95599(12) 0.0404(5) Uani 1 1 d . . . . .
H56 H 0.069876 0.472611 0.925120 0.048 Uiso 1 1 calc R . . . .
C57 C 0.14957(18) 0.51865(14) 1.01564(12) 0.0421(5) Uani 1 1 d . . . . .
H57 H 0.093018 0.548068 1.025298 0.051 Uiso 1 1 calc R . . . .
C58 C 0.24490(16) 0.52206(12) 1.06161(11) 0.0348(4) Uani 1 1 d . . . . .
C59 C 0.32608(18) 0.47803(13) 1.04560(12) 0.0422(5) Uani 1 1 d . . . . .
H59 H 0.392342 0.479916 1.075838 0.051 Uiso 1 1 calc R . . . .
C60 C 0.31168(18) 0.43173(13) 0.98650(12) 0.0411(5) Uani 1 1 d . . . . .
H60 H 0.368138 0.401928 0.977182 0.049 Uiso 1 1 calc R . . . .

loop_
_atom_site_aniso_label
_atom_site_aniso_U_11
_atom_site_aniso_U_22
_atom_site_aniso_U_33
_atom_site_aniso_U_23
_atom_site_aniso_U_13
_atom_site_aniso_U_12
N1 0.0411(10) 0.0396(10) 0.0381(10) -0.0061(8) 0.0082(8) -0.0073(8)
N2 0.0348(10) 0.0641(13) 0.0380(10) -0.0103(9) 0.0069(8) -0.0080(9)
C1 0.0320(10) 0.0348(10) 0.0329(10) -0.0007(8) 0.0009(8) -0.0050(8)
C2 0.0398(11) 0.0333(10) 0.0331(11) 0.0010(8) 0.0013(9) -0.0050(8)
C3 0.0474(13) 0.0413(12) 0.0387(12) -0.0054(10) -0.0046(10) -0.0074(10)
C4 0.0379(12) 0.0462(13) 0.0486(14) -0.0043(11) -0.0107(10) -0.0069(10)
C5 0.0324(10) 0.0389(11) 0.0459(13) 0.0022(10) -0.0010(9) -0.0025(9)
C6 0.0313(10) 0.0310(9) 0.0347(11) 0.0045(8) -0.0010(8) -0.0026(8)
C7 0.0271(9) 0.0353(10) 0.0353(11) 0.0018(8) 0.0047(8) -0.0019(8)
C8 0.0249(9) 0.0385(10) 0.0372(11) 0.0070(9) 0.0008(8) -0.0010(8)
C9 0.0262(9) 0.0332(10) 0.0439(12) 0.0048(9) 0.0085(8) 0.0026(8)
C10 0.0275(9) 0.0317(9) 0.0366(11) 0.0027(8) 0.0069(8) -0.0014(7)
C11 0.0310(10) 0.0415(11) 0.0338(11) 0.0009(9) -0.0015(8) 0.0077(8)
C12 0.0336(10) 0.0398(11) 0.0361(11) -0.0015(9) -0.0002(9) 0.0077(9)
C13 0.0307(9) 0.0276(9) 0.0359(10) 0.0047(8) 0.0106(8) 0.0003(7)
C14 0.0323(10) 0.0342(10) 0.0472(13) 0.0039(9) 0.0140(9) -0.0012(8)
C15 0.0408(12) 0.0390(11) 0.0509(14) -0.0010(10) 0.0234(10) 0.0012(9)
C16 0.0453(12) 0.0362(11) 0.0409(12) -0.0053(9) 0.0173(10) -0.0047(9)
C17 0.0366(10) 0.0314(10) 0.0342(11) 0.0017(8) 0.0103(8) -0.0028(8)
C18 0.0302(9) 0.0333(10) 0.0368(11) 0.0006(8) 0.0110(8) 0.0008(8)
C19 0.0422(12) 0.0389(11) 0.0354(11) -0.0048(9) 0.0094(9) -0.0063(9)
C20 0.0415(12) 0.0613(15) 0.0377(12) -0.0110(11) 0.0074(10) -0.0097(11)
C21 0.0316(10) 0.0349(10) 0.0328(10) 0.0002(8) 0.0013(8) -0.0004(8)
C22 0.0372(11) 0.0337(10) 0.0355(11) -0.0016(9) -0.0006(9) -0.0019(8)
C23 0.0352(11) 0.0363(11) 0.0446(13) 0.0007(9) 0.0026(9) -0.0097(9)
C24 0.0314(10) 0.0390(11) 0.0418(12) 0.0013(9) 0.0077(9) -0.0054(8)
C25 0.0281(9) 0.0326(10) 0.0326(10) 0.0015(8) 0.0018(8) -0.0005(7)
C26 0.0285(9) 0.0369(10) 0.0342(11) 0.0008(8) 0.0021(8) -0.0036(8)
C27 0.0273(9) 0.0332(10) 0.0338(10) 0.0019(8) 0.0043(8) -0.0009(7)
C28 0.0266(9) 0.0429(11) 0.0394(12) -0.0010(9) 0.0053(8) -0.0046(8)
C29 0.0283(9) 0.0436(11) 0.0385(11) -0.0006(9) 0.0102(8) 0.0015(8)
C30 0.0306(9) 0.0319(9) 0.0333(10) 0.0021(8) 0.0075(8) 0.0014(8)
C31 0.0267(9) 0.0416(11) 0.0368(11) -0.0034(9) 0.0037(8) 0.0025(8)
C32 0.0295(10) 0.0409(11) 0.0362(11) -0.0047(9) 0.0060(8) 0.0022(8)
C33 0.0317(10) 0.0331(10) 0.0325(10) 0.0019(8) 0.0070(8) 0.0051(8)
C34 0.0392(11) 0.0399(11) 0.0419(12) -0.0004(10) 0.0150(9) -0.0023(9)
C35 0.0476(13) 0.0493(13) 0.0405(12) 0.0000(10) 0.0221(10) 0.0033(10)
C36 0.0449(12) 0.0428(12) 0.0351(11) -0.0043(9) 0.0111(9) 0.0073(10)
C37 0.0354(10) 0.0365(10) 0.0329(11) -0.0020(8) 0.0068(8) 0.0061(8)
C38 0.0317(10) 0.0354(10) 0.0332(10) 0.0001(8) 0.0089(8) 0.0039(8)
C39 0.0458(13) 0.0464(13) 0.0436(13) -0.0127(10) 0.0120(10) -0.0029(10)
C40 0.0473(12) 0.0385(11) 0.0326(11) -0.0027(9) 0.0078(9) -0.0063(9)
N3 0.0432(11) 0.0437(11) 0.0507(12) -0.0079(9) 0.0048(9) -0.0071(9)
C41 0.0359(10) 0.0331(10) 0.0404(12) -0.0018(9) 0.0079(9) 0.0042(8)
C42 0.0378(11) 0.0313(10) 0.0348(11) 0.0045(8) 0.0052(9) 0.0006(8)
C43 0.0440(13) 0.0518(14) 0.0432(13) 0.0011(11) 0.0117(10) -0.0129(10)
C44 0.0502(14) 0.0591(15) 0.0523(15) -0.0044(12) 0.0237(12) -0.0097(12)
C45 0.0471(13) 0.0445(12) 0.0476(14) -0.0091(11) 0.0174(11) -0.0030(10)
C46 0.0361(11) 0.0370(11) 0.0443(12) -0.0073(9) 0.0096(9) 0.0029(9)
C47 0.0520(16) 0.084(2) 0.076(2) -0.0451(18) 0.0242(15) -0.0153(15)
C48 0.0437(14) 0.108(3) 0.0418(14) 0.0045(15) 0.0137(12) -0.0076(15)
C49 0.0381(11) 0.0520(13) 0.0318(11) 0.0066(10) 0.0059(9) -0.0063(10)
C50 0.0436(12) 0.0482(13) 0.0321(11) 0.0002(10) 0.0010(9) -0.0054(10)
C51 0.0375(11) 0.0419(12) 0.0426(12) 0.0003(10) -0.0029(10) -0.0074(9)
C52 0.0340(10) 0.0368(11) 0.0416(12) 0.0011(9) 0.0013(9) -0.0036(8)
C53 0.0365(10) 0.0302(10) 0.0342(11) 0.0053(8) 0.0003(8) -0.0031(8)
C54 0.0329(10) 0.0446(12) 0.0362(11) 0.0053(9) 0.0016(9) -0.0073(9)
C55 0.0374(11) 0.0304(10) 0.0332(11) 0.0040(8) 0.0002(8) -0.0035(8)
C56 0.0314(10) 0.0500(13) 0.0375(12) -0.0017(10) 0.0018(9) -0.0035(9)
C57 0.0366(11) 0.0464(12) 0.0419(12) -0.0021(10) 0.0050(10) -0.0012(9)
C58 0.0384(11) 0.0302(9) 0.0341(11) 0.0045(8) 0.0035(9) -0.0026(8)
C59 0.0400(11) 0.0375(11) 0.0421(12) 0.0007(9) -0.0078(10) 0.0048(9)
C60 0.0404(11) 0.0365(11) 0.0411(12) -0.0016(9) -0.0038(9) 0.0065(9)

loop_
_atom_type_symbol
_atom_type_description
_atom_type_scat_dispersion_real
_atom_type_scat_dispersion_imag
_atom_type_scat_source
C C 0.0033 0.0016 'International Tables Vol C Tables 4.2.6.8 and 6.1.1.4'
H H 0.0000 0.0000 'International Tables Vol C Tables 4.2.6.8 and 6.1.1.4'
N N 0.0061 0.0033 'International Tables Vol C Tables 4.2.6.8 and 6.1.1.4'

loop_
_geom_angle_atom_site_label_1
_geom_angle_atom_site_label_2
_geom_angle_atom_site_label_3
_geom_angle
_geom_angle_site_symmetry_1
_geom_angle_site_symmetry_3
_geom_angle_publ_flag
C40 N1 C39 117.8(2) . . ?
C19 N2 C20 117.9(2) . . ?
C2 C1 H1 119.1 . . ?
C2 C1 C6 121.83(19) . . ?
C6 C1 H1 119.1 . . ?
C1 C2 C3 119.3(2) . . ?
C1 C2 C40 120.39(19) . . ?
C3 C2 C40 120.3(2) . . ?
C2 C3 H3 120.1 . . ?
C4 C3 C2 119.8(2) . . ?
C4 C3 H3 120.1 . . ?
C3 C4 H4 119.5 . . ?
C3 C4 C5 120.9(2) . . ?
C5 C4 H4 119.5 . . ?
C4 C5 H5 119.9 . . ?
C4 C5 C6 120.2(2) . . ?
C6 C5 H5 119.9 . . ?
C1 C6 C5 117.9(2) . . ?
C1 C6 C7 120.52(18) . . ?
C5 C6 C7 121.6(2) . . ?
C8 C7 C6 122.10(18) . . ?
C12 C7 C6 120.75(19) . . ?
C12 C7 C8 117.14(19) . . ?
C7 C8 H8 119.4 . . ?
C9 C8 C7 121.28(19) . . ?
C9 C8 H8 119.4 . . ?
C8 C9 H9 119.4 . . ?
C8 C9 C10 121.15(19) . . ?
C10 C9 H9 119.4 . . ?
C9 C10 C11 117.74(19) . . ?
C9 C10 C13 121.91(18) . . ?
C11 C10 C13 120.33(18) . . ?
C10 C11 H11 119.6 . . ?
C12 C11 C10 120.89(19) . . ?
C12 C11 H11 119.6 . . ?
C7 C12 H12 119.1 . . ?
C11 C12 C7 121.8(2) . . ?
C11 C12 H12 119.1 . . ?
C14 C13 C10 121.68(18) . . ?
C18 C13 C10 120.12(18) . . ?
C18 C13 C14 118.20(19) . . ?
C13 C14 H14 119.6 . . ?
C15 C14 C13 120.9(2) . . ?
C15 C14 H14 119.6 . . ?
C14 C15 H15 120.0 . . ?
C14 C15 C16 120.0(2) . . ?
C16 C15 H15 120.0 . . ?
C15 C16 H16 119.9 . . ?
C15 C16 C17 120.3(2) . . ?
C17 C16 H16 119.9 . . ?
C16 C17 C19 120.1(2) . . ?
C18 C17 C16 119.3(2) . . ?
C18 C17 C19 120.65(19) . . ?
C13 C18 H18 119.3 . . ?
C17 C18 C13 121.35(19) . . ?
C17 C18 H18 119.3 . . ?
N2 C19 C17 121.4(2) . . ?
N2 C19 H19 119.3 . . ?
C17 C19 H19 119.3 . . ?
N2 C20 H20A 109.3 . . ?
N2 C20 H20B 109.3 . . ?
N2 C20 C21 111.68(19) . . ?
H20A C20 H20B 107.9 . . ?
C21 C20 H20A 109.3 . . ?
C21 C20 H20B 109.3 . . ?
C22 C21 C20 120.8(2) . . ?
C26 C21 C20 120.31(19) . . ?
C26 C21 C22 118.9(2) . . ?
C21 C22 H22 120.0 . . ?
C23 C22 C21 120.0(2) . . ?
C23 C22 H22 120.0 . . ?
C22 C23 H23 119.6 . . ?
C24 C23 C22 120.71(19) . . ?
C24 C23 H23 119.6 . . ?
C23 C24 H24 119.9 . . ?
C23 C24 C25 120.3(2) . . ?
C25 C24 H24 119.9 . . ?
C24 C25 C27 121.24(19) . . ?
C26 C25 C24 118.20(19) . . ?
C26 C25 C27 120.55(18) . . ?
C21 C26 C25 121.94(19) . . ?
C21 C26 H26 119.0 . . ?
C25 C26 H26 119.0 . . ?
C28 C27 C25 121.52(18) . . ?
C28 C27 C32 117.51(19) . . ?
C32 C27 C25 120.97(18) . . ?
C27 C28 H28 119.4 . . ?
C29 C28 C27 121.11(19) . . ?
C29 C28 H28 119.4 . . ?
C28 C29 H29 119.2 . . ?
C28 C29 C30 121.57(19) . . ?
C30 C29 H29 119.2 . . ?
C29 C30 C31 117.41(19) . . ?
C29 C30 C33 121.19(18) . . ?
C31 C30 C33 121.41(18) . . ?
C30 C31 H31 119.5 . . ?
C32 C31 C30 121.07(19) . . ?
C32 C31 H31 119.5 . . ?
C27 C32 H32 119.3 . . ?
C31 C32 C27 121.33(19) . . ?
C31 C32 H32 119.3 . . ?
C34 C33 C30 121.08(19) . . ?
C34 C33 C38 117.85(19) . . ?
C38 C33 C30 121.08(18) . . ?
C33 C34 H34 119.5 . . ?
C35 C34 C33 121.0(2) . . ?
C35 C34 H34 119.5 . . ?
C34 C35 H35 119.9 . . ?
C36 C35 C34 120.1(2) . . ?
C36 C35 H35 119.9 . . ?
C35 C36 H36 119.6 . . ?
C35 C36 C37 120.7(2) . . ?
C37 C36 H36 119.6 . . ?
C36 C37 C39 120.0(2) . . ?
C38 C37 C36 118.6(2) . . ?
C38 C37 C39 121.4(2) . . ?
C33 C38 H38 119.1 . . ?
C37 C38 C33 121.7(2) . . ?
C37 C38 H38 119.1 . . ?
N1 C39 C37 111.46(18) . . ?
N1 C39 H39A 109.3 . . ?
N1 C39 H39B 109.3 . . ?
C37 C39 H39A 109.3 . . ?
C37 C39 H39B 109.3 . . ?
H39A C39 H39B 108.0 . . ?
N1 C40 C2 121.9(2) . . ?
N1 C40 H40 119.1 . . ?
C2 C40 H40 119.1 . . ?
C48 N3 C47 114.7(2) . . ?
C42 C41 H41 119.4 . . ?
C42 C41 C46 121.2(2) . . ?
C46 C41 H41 119.4 . . ?
C41 C42 C43 118.7(2) . . ?
C41 C42 C58 121.0(2) . 3_667 ?
C43 C42 C58 120.3(2) . 3_667 ?
C42 C43 H43 119.7 . . ?
C44 C43 C42 120.6(2) . . ?
C44 C43 H43 119.7 . . ?
C43 C44 H44 120.0 . . ?
C43 C44 C45 120.1(2) . . ?
C45 C44 H44 120.0 . . ?
C44 C45 H45 119.7 . . ?
C44 C45 C46 120.5(2) . . ?
C46 C45 H45 119.7 . . ?
C41 C46 C47 124.0(2) . . ?
C45 C46 C41 118.9(2) . . ?
C45 C46 C47 117.1(2) . . ?
N3 C47 C46 117.0(2) . . ?
N3 C47 H47A 108.0 . . ?
N3 C47 H47B 108.0 . . ?
C46 C47 H47A 108.0 . . ?
C46 C47 H47B 108.0 . . ?
H47A C47 H47B 107.3 . . ?
N3 C48 H48 121.8 . . ?
N3 C48 C49 116.4(2) . . ?
C49 C48 H48 121.8 . . ?
C50 C49 C48 119.9(2) . . ?
C54 C49 C48 120.5(2) . . ?
C54 C49 C50 119.6(2) . . ?
C49 C50 H50 120.3 . . ?
C51 C50 C49 119.4(2) . . ?
C51 C50 H50 120.3 . . ?
C50 C51 H51 119.7 . . ?
C50 C51 C52 120.6(2) . . ?
C52 C51 H51 119.7 . . ?
C51 C52 H52 119.7 . . ?
C51 C52 C53 120.7(2) . . ?
C53 C52 H52 119.7 . . ?
C52 C53 C55 121.3(2) . . ?
C54 C53 C52 118.0(2) . . ?
C54 C53 C55 120.71(19) . . ?
C49 C54 H54 119.1 . . ?
C53 C54 C49 121.7(2) . . ?
C53 C54 H54 119.1 . . ?
C56 C55 C53 121.78(19) . . ?
C56 C55 C60 116.9(2) . . ?
C60 C55 C53 121.3(2) . . ?
C55 C56 H56 119.1 . . ?
C57 C56 C55 121.7(2) . . ?
C57 C56 H56 119.1 . . ?
C56 C57 H57 119.5 . . ?
C56 C57 C58 121.1(2) . . ?
C58 C57 H57 119.5 . . ?
C57 C58 C42 120.9(2) . 3_667 ?
C57 C58 C59 117.8(2) . . ?
C59 C58 C42 121.31(19) . 3_667 ?
C58 C59 H59 119.5 . . ?
C60 C59 C58 121.1(2) . . ?
C60 C59 H59 119.5 . . ?
C55 C60 H60 119.3 . . ?
C59 C60 C55 121.5(2) . . ?
C59 C60 H60 119.3 . . ?

loop_
_geom_bond_atom_site_label_1
_geom_bond_atom_site_label_2
_geom_bond_distance
_geom_bond_site_symmetry_2
_geom_bond_publ_flag
N1 C39 1.456(3) . ?
N1 C40 1.265(3) . ?
N2 C19 1.269(3) . ?
N2 C20 1.458(3) . ?
C1 H1 0.9500 . ?
C1 C2 1.390(3) . ?
C1 C6 1.393(3) . ?
C2 C3 1.390(3) . ?
C2 C40 1.471(3) . ?
C3 H3 0.9500 . ?
C3 C4 1.377(4) . ?
C4 H4 0.9500 . ?
C4 C5 1.392(3) . ?
C5 H5 0.9500 . ?
C5 C6 1.400(3) . ?
C6 C7 1.485(3) . ?
C7 C8 1.397(3) . ?
C7 C12 1.396(3) . ?
C8 H8 0.9500 . ?
C8 C9 1.386(3) . ?
C9 H9 0.9500 . ?
C9 C10 1.394(3) . ?
C10 C11 1.396(3) . ?
C10 C13 1.483(3) . ?
C11 H11 0.9500 . ?
C11 C12 1.380(3) . ?
C12 H12 0.9500 . ?
C13 C14 1.403(3) . ?
C13 C18 1.396(3) . ?
C14 H14 0.9500 . ?
C14 C15 1.383(3) . ?
C15 H15 0.9500 . ?
C15 C16 1.389(3) . ?
C16 H16 0.9500 . ?
C16 C17 1.393(3) . ?
C17 C18 1.390(3) . ?
C17 C19 1.476(3) . ?
C18 H18 0.9500 . ?
C19 H19 0.9500 . ?
C20 H20A 0.9900 . ?
C20 H20B 0.9900 . ?
C20 C21 1.505(3) . ?
C21 C22 1.392(3) . ?
C21 C26 1.391(3) . ?
C22 H22 0.9500 . ?
C22 C23 1.388(3) . ?
C23 H23 0.9500 . ?
C23 C24 1.385(3) . ?
C24 H24 0.9500 . ?
C24 C25 1.402(3) . ?
C25 C26 1.393(3) . ?
C25 C27 1.484(3) . ?
C26 H26 0.9500 . ?
C27 C28 1.393(3) . ?
C27 C32 1.398(3) . ?
C28 H28 0.9500 . ?
C28 C29 1.385(3) . ?
C29 H29 0.9500 . ?
C29 C30 1.392(3) . ?
C30 C31 1.400(3) . ?
C30 C33 1.480(3) . ?
C31 H31 0.9500 . ?
C31 C32 1.384(3) . ?
C32 H32 0.9500 . ?
C33 C34 1.398(3) . ?
C33 C38 1.403(3) . ?
C34 H34 0.9500 . ?
C34 C35 1.386(3) . ?
C35 H35 0.9500 . ?
C35 C36 1.380(3) . ?
C36 H36 0.9500 . ?
C36 C37 1.394(3) . ?
C37 C38 1.392(3) . ?
C37 C39 1.508(3) . ?
C38 H38 0.9500 . ?
C39 H39A 0.9900 . ?
C39 H39B 0.9900 . ?
C40 H40 0.9500 . ?
N3 C47 1.4418(10) . ?
N3 C48 1.327(3) . ?
C41 H41 0.9500 . ?
C41 C42 1.386(3) . ?
C41 C46 1.395(3) . ?
C42 C43 1.394(3) . ?
C42 C58 1.490(3) 3_667 ?
C43 H43 0.9500 . ?
C43 C44 1.380(4) . ?
C44 H44 0.9500 . ?
C44 C45 1.383(3) . ?
C45 H45 0.9500 . ?
C45 C46 1.385(3) . ?
C46 C47 1.449(3) . ?
C47 H47A 0.9900 . ?
C47 H47B 0.9900 . ?
C48 H48 0.9500 . ?
C48 C49 1.486(4) . ?
C49 C50 1.391(3) . ?
C49 C54 1.387(3) . ?
C50 H50 0.9500 . ?
C50 C51 1.383(3) . ?
C51 H51 0.9500 . ?
C51 C52 1.385(3) . ?
C52 H52 0.9500 . ?
C52 C53 1.398(3) . ?
C53 C54 1.385(3) . ?
C53 C55 1.490(3) . ?
C54 H54 0.9500 . ?
C55 C56 1.395(3) . ?
C55 C60 1.400(3) . ?
C56 H56 0.9500 . ?
C56 C57 1.384(3) . ?
C57 H57 0.9500 . ?
C57 C58 1.389(3) . ?
C58 C59 1.396(3) . ?
C59 H59 0.9500 . ?
C59 C60 1.382(3) . ?
C60 H60 0.9500 . ?
